data_4071292
loop_
_publ_author_name
'Allen, Olivia R.'
'Dalgarno, Scott J.'
'Field, Leslie D.'
'Jensen, Paul'
'Turnbull, Anthony J.'
'Willis, Anthony C.'

_publ_section_title
;
 Addition of CO2to Alkyl Iron Complexes, Fe(PP)2Me2
;
_journal_issue 9
_journal_name_full Organometallics
_journal_page_first 2092
_journal_paper_doi 10.1021/om800091a
_journal_volume 27
_journal_year 2008
_chemical_compound_source ' from UNSW '
_chemical_formula_moiety 'C13 H32 Fe O3 P4, C H2 O3'
_chemical_formula_sum 'C14 H34 Fe O6 P4'
_chemical_formula_weight 478.17
_space_group_IT_number 61
_symmetry_cell_setting orthorhombic
_symmetry_space_group_name_Hall '-P 2ac 2ab'
_symmetry_space_group_name_H-M 'P b c a'
_atom_sites_solution_hydrogens geom
_atom_sites_solution_primary direct
_audit_creation_date 06-09-20
_audit_creation_method CRYSTALS_ver_12.18
_audit_update_record
;
2006-09-20 - Report on C14 H34 Fe O6 P4
             by Anthony C. Willis
             for  Olivia Allen and Les Field (UNSW)


2006-09-21 - passes checkcif tests with minor warnings

;
_cell_angle_alpha 90
_cell_angle_beta 90
_cell_angle_gamma 90
_cell_formula_units_Z 8
_cell_length_a 16.5175(3)
_cell_length_b 16.1088(3)
_cell_length_c 16.6269(3)
_cell_measurement_reflns_used 35060
_cell_measurement_temperature 200
_cell_measurement_theta_max 27.5
_cell_measurement_theta_min 2.6
_cell_volume 4424.04(14)
_computing_cell_refinement 'Denzo/Scalepack '
_computing_data_collection 'COLLECT (Nonius BV, 1997)'
_computing_data_reduction 'Denzo/Scalepack (Otwinowski & Minor, 1997)'
_computing_molecular_graphics
; 
ORTEP-II (Johnson 1976) in teXsan (MSC, 1992-1997)
;
_computing_publication_material 'CRYSTALS '
_computing_structure_refinement 'CRYSTALS (Watkin et al 2003)'
_computing_structure_solution 'SIR92 (Altomare et al, 1994)'
_diffrn_ambient_temperature 200
_diffrn_measured_fraction_theta_full 0.998
_diffrn_measured_fraction_theta_max 0.998
_diffrn_measurement_device_type 'Nonius KappaCCD'
_diffrn_measurement_method ' \f and \w scans with CCD '
_diffrn_radiation_monochromator graphite
_diffrn_radiation_type 'Mo K\a'
_diffrn_radiation_wavelength 0.71073
_diffrn_reflns_av_R_equivalents 0.099
_diffrn_reflns_limit_h_max 21
_diffrn_reflns_limit_h_min -21
_diffrn_reflns_limit_k_max 20
_diffrn_reflns_limit_k_min -20
_diffrn_reflns_limit_l_max 21
_diffrn_reflns_limit_l_min -21
_diffrn_reflns_number 57391
_diffrn_reflns_theta_full 27.493
_diffrn_reflns_theta_max 27.493
_diffrn_reflns_theta_min 2.743
_diffrn_standards_number 0
_exptl_absorpt_coefficient_mu 0.996
_exptl_absorpt_correction_T_max 0.949
_exptl_absorpt_correction_T_min 0.883
_exptl_absorpt_correction_type integration
_exptl_absorpt_process_details
;
via Gaussian method (Coppens, 1970) implemented in maXus (2000)
;
_exptl_crystal_colour orange
_exptl_crystal_density_diffrn 1.436
_exptl_crystal_density_meas ?
_exptl_crystal_description plate
_exptl_crystal_F_000 2016.059
_exptl_crystal_size_max .13
_exptl_crystal_size_mid .13
_exptl_crystal_size_min .06
_refine_diff_density_max 0.65
_refine_diff_density_min -0.60
_refine_ls_extinction_method None
_refine_ls_goodness_of_fit_ref 1.0039
_refine_ls_hydrogen_treatment mixed
_refine_ls_matrix_type full
_refine_ls_number_parameters 409
_refine_ls_number_reflns 5050
_refine_ls_number_restraints 187
_refine_ls_R_factor_all 0.0785
_refine_ls_R_factor_gt 0.0384
_refine_ls_shift/su_max 0.011699
_refine_ls_structure_factor_coef Fsqd
_refine_ls_weighting_details
;
 Method, part 1, Chebychev polynomial, 
 (Carruthers & Watkin, 1979, Prince, 1982) 
 [weight] = 1.0/[A~0~*T~0~(x)+A~1~*T~1~(x) ... +A~n-1~]*T~n-1~(x)] 
 where A~i~ are the Chebychev coefficients listed below and x= Fcalc/Fmax 
 Method = Robust Weighting (Prince, 1982) 
 W = [weight] * [1-(deltaF/6*sigmaF)^2^]^2^ 
 A~i~ are: 
 40.2 64.4 37.5 14.2 2.56 
;
_refine_ls_weighting_scheme calc
_refine_ls_wR_factor_all 0.1174
_refine_ls_wR_factor_gt 0.0917
_refine_ls_wR_factor_ref 0.1174
_reflns_limit_h_max 21
_reflns_limit_h_min 0
_reflns_limit_k_max 20
_reflns_limit_k_min 0
_reflns_limit_l_max 21
_reflns_limit_l_min 0
_reflns_number_gt 2956
_reflns_number_total 5060
_reflns_threshold_expression I>2.0\s(I)
_oxford_diffrn_Wilson_B_factor 2.41
_oxford_diffrn_Wilson_scale 24.51
_oxford_refine_ls_scale 0.22350(19)
_oxford_structure_analysis_title nsw069
_cod_data_source_file om800091a-file002.cif
_cod_data_source_block nsw069
_cod_depositor_comments
;
The following automatic conversions were performed:

'_symmetry_cell_setting' value 'Orthorhombic' changed to
'orthorhombic' according to
/home/saulius/struct/CIF-dictionaries/cif_core.dic dictionary named
'cif_core.dic' version 2.4.1 from 2010-06-29.

Automatic conversion script
Id: cif_fix_values 1715 2011-07-08 13:25:40Z adriana 

The following automatic conversions were performed:

'_exptl_crystal_density_meas' value 'not measured' was changed to '?'
- the value is perceived as not measured.

Automatic conversion script
Id: cif_fix_values 3008 2015-01-20 13:52:24Z robertas 
;
_cod_original_sg_symbol_H-M 'P b c a '
_cod_database_code 4071292

loop_
_symmetry_equiv_pos_as_xyz
x,y,z
-x,-y,-z
-x+1/2,y+1/2,z
x+1/2,-y+1/2,-z
x,-y+1/2,z+1/2
-x,y+1/2,-z+1/2
-x+1/2,-y,z+1/2
x+1/2,y,-z+1/2

loop_
_atom_site_label
_atom_site_type_symbol
_atom_site_fract_x
_atom_site_fract_y
_atom_site_fract_z
_atom_site_U_iso_or_equiv
_atom_site_occupancy
_atom_site_adp_type
_atom_site_refinement_flags_posn
_atom_site_refinement_flags_adp
_atom_site_refinement_flags_occupancy
Fe1 Fe 0.54135(2) 0.24659(3) 0.61237(2) 0.0263 1.0000 Uani . . .
P1 P 0.44830(5) 0.34752(6) 0.61899(5) 0.0363 1.0000 Uani D . .
P4 P 0.63205(6) 0.14287(7) 0.61095(7) 0.0495 1.0000 Uani D . .
P102 P 0.52864(12) 0.26550(13) 0.48076(8) 0.0370 0.705(4) Uani D U P
P103 P 0.64416(19) 0.3294(3) 0.6355(3) 0.0381 0.705(4) Uani D . P
P302 P 0.6271(6) 0.3433(7) 0.6383(8) 0.0381 0.295(4) Uani D . P
P303 P 0.5592(2) 0.2314(3) 0.48503(17) 0.0290 0.295(4) Uani D U P
O1 O 0.51628(14) 0.21790(15) 0.72933(12) 0.0363 1.0000 Uani . . .
O2 O 0.45118(14) 0.16193(16) 0.62926(13) 0.0377 1.0000 Uani . . .
O3 O 0.41618(16) 0.12747(18) 0.75564(16) 0.0522 1.0000 Uani . . .
O51 O 0.21495(18) 0.0186(2) 0.6048(2) 0.0654 1.0000 Uani . . .
O52 O 0.3149(2) 0.1042(3) 0.5803(2) 0.0853 1.0000 Uani . . .
O53 O 0.3039(2) 0.0448(3) 0.6989(2) 0.0924 1.0000 Uani . . .
C50 C 0.4601(2) 0.1680(2) 0.70752(19) 0.0360 1.0000 Uani . . .
C51 C 0.2761(2) 0.0528(2) 0.6278(2) 0.0482 1.0000 Uani . . .
C101 C 0.4029(10) 0.3728(13) 0.5227(9) 0.0485 0.348(8) Uani D U P
C102 C 0.4695(9) 0.3614(9) 0.4601(10) 0.0543 0.348(8) Uani D U P
C103 C 0.3631(11) 0.3293(15) 0.6822(13) 0.0543 0.348(8) Uani D U P
C104 C 0.4821(13) 0.4521(9) 0.6502(10) 0.0633 0.348(8) Uani D U P
C105 C 0.6159(13) 0.2835(16) 0.4187(16) 0.0451 0.348(8) Uani D U P
C106 C 0.4737(17) 0.1881(19) 0.423(2) 0.0442 0.348(8) Uani D U P
C107 C 0.7389(3) 0.2743(5) 0.6110(4) 0.0679 0.705(4) Uani D U P
C108 C 0.7322(3) 0.1834(5) 0.6392(5) 0.0734 0.705(4) Uani D U P
C109 C 0.6659(5) 0.4308(4) 0.5931(4) 0.0713 0.705(4) Uani D U P
C110 C 0.6558(8) 0.3521(10) 0.7424(6) 0.0511 0.705(4) Uani D U P
C111 C 0.6152(4) 0.0591(4) 0.6799(4) 0.0623 0.705(4) Uani D U P
C112 C 0.6528(6) 0.0885(6) 0.5160(5) 0.0895 0.705(4) Uani D U P
C201 C 0.4360(9) 0.4011(7) 0.5250(7) 0.0485 0.357(8) Uani D U P
C202 C 0.4407(9) 0.3353(9) 0.4607(9) 0.0528 0.357(8) Uani D U P
C203 C 0.3438(6) 0.3084(8) 0.6375(9) 0.0517 0.357(8) Uani D U P
C204 C 0.4518(8) 0.4286(8) 0.6939(7) 0.0587 0.357(8) Uani D U P
C205 C 0.4909(16) 0.1740(17) 0.429(2) 0.0471 0.357(8) Uani D U P
C206 C 0.6041(9) 0.3046(10) 0.4121(11) 0.0297 0.357(8) Uani D U P
C301 C 0.4937(11) 0.4490(9) 0.6255(15) 0.0774 0.295(4) Uani D U P
C302 C 0.5853(9) 0.4428(7) 0.6132(9) 0.0615 0.295(4) Uani D U P
C303 C 0.3776(12) 0.3461(17) 0.7005(11) 0.0467 0.295(4) Uani D U P
C304 C 0.3881(15) 0.3520(18) 0.5282(12) 0.0570 0.295(4) Uani D U P
C305 C 0.641(2) 0.338(2) 0.7462(14) 0.0547 0.295(4) Uani D U P
C306 C 0.7297(7) 0.3539(12) 0.5978(9) 0.0655 0.295(4) Uani D U P
C307 C 0.6378(9) 0.1577(11) 0.4578(7) 0.0752 0.295(4) Uani D . P
C308 C 0.6884(11) 0.1289(15) 0.5255(10) 0.0903 0.295(4) Uani D U P
C309 C 0.5798(14) 0.3192(13) 0.4206(15) 0.0538 0.295(4) Uani D U P
C310 C 0.4690(17) 0.187(2) 0.438(2) 0.0487 0.295(4) Uani D U P
C311 C 0.7082(10) 0.1374(14) 0.6924(11) 0.0905 0.295(4) Uani D U P
C312 C 0.5868(11) 0.0401(8) 0.6260(12) 0.0757 0.295(4) Uani D U P
H2 H 0.361(3) 0.113(4) 0.597(3) 0.0850 1.0000 Uiso . . .
H3 H 0.342(3) 0.075(3) 0.716(3) 0.0920 1.0000 Uiso . . .
H1011 H 0.3832(10) 0.4315(13) 0.5227(9) 0.0583 0.3482 Uiso R . .
H1012 H 0.3566(10) 0.3346(13) 0.5112(9) 0.0583 0.3482 Uiso R . .
H1021 H 0.5067(9) 0.4104(9) 0.4617(10) 0.0652 0.3482 Uiso R . .
H1022 H 0.4445(9) 0.3572(9) 0.4055(10) 0.0652 0.3482 Uiso R . .
H1031 H 0.3261(11) 0.3784(15) 0.6802(13) 0.0652 0.3482 Uiso R . .
H1032 H 0.3819(11) 0.3204(15) 0.7387(13) 0.0652 0.3482 Uiso R . .
H1033 H 0.3335(11) 0.2788(15) 0.6631(13) 0.0652 0.3482 Uiso R . .
H1041 H 0.4347(13) 0.4908(9) 0.6505(10) 0.0759 0.3482 Uiso R . .
H1042 H 0.5060(13) 0.4491(9) 0.7054(10) 0.0759 0.3482 Uiso R . .
H1043 H 0.5238(13) 0.4729(9) 0.6115(10) 0.0759 0.3482 Uiso R . .
H1051 H 0.5984(13) 0.2906(16) 0.3615(16) 0.0541 0.3482 Uiso R . .
H1052 H 0.6443(13) 0.3349(16) 0.4372(16) 0.0541 0.3482 Uiso R . .
H1053 H 0.6535(13) 0.2351(16) 0.4229(16) 0.0541 0.3482 Uiso R . .
H1061 H 0.4728(17) 0.2046(19) 0.365(2) 0.0533 0.3482 Uiso R . .
H1062 H 0.5011(17) 0.1330(19) 0.429(2) 0.0533 0.3482 Uiso R . .
H1063 H 0.4170(17) 0.1840(19) 0.444(2) 0.0533 0.3482 Uiso R . .
H1071 H 0.7853(3) 0.3017(5) 0.6390(4) 0.0815 0.7054 Uiso R . .
H1072 H 0.7481(3) 0.2757(5) 0.5516(4) 0.0815 0.7054 Uiso R . .
H1081 H 0.7387(3) 0.1807(5) 0.6990(5) 0.0881 0.7054 Uiso R . .
H1082 H 0.7754(3) 0.1494(5) 0.6129(5) 0.0881 0.7054 Uiso R . .
H1091 H 0.7177(5) 0.4524(4) 0.6161(4) 0.0856 0.7054 Uiso R . .
H1092 H 0.6208(5) 0.4699(4) 0.6066(4) 0.0856 0.7054 Uiso R . .
H1093 H 0.6710(5) 0.4261(4) 0.5334(4) 0.0856 0.7054 Uiso R . .
H1101 H 0.7032(8) 0.3899(10) 0.7504(6) 0.0613 0.7054 Uiso R . .
H1102 H 0.6651(8) 0.2993(10) 0.7726(6) 0.0613 0.7054 Uiso R . .
H1103 H 0.6057(8) 0.3797(10) 0.7629(6) 0.0613 0.7054 Uiso R . .
H1111 H 0.6592(4) 0.0169(4) 0.6738(4) 0.0748 0.7054 Uiso R . .
H1112 H 0.6153(4) 0.0810(4) 0.7362(4) 0.0748 0.7054 Uiso R . .
H1113 H 0.5617(4) 0.0327(4) 0.6683(4) 0.0748 0.7054 Uiso R . .
H1121 H 0.6943(6) 0.0443(6) 0.5254(5) 0.1074 0.7054 Uiso R . .
H1122 H 0.6737(6) 0.1290(6) 0.4754(5) 0.1074 0.7054 Uiso R . .
H1123 H 0.6018(6) 0.0626(6) 0.4956(5) 0.1074 0.7054 Uiso R . .
H2011 H 0.4801(9) 0.4429(7) 0.5176(7) 0.0582 0.3573 Uiso R . .
H2012 H 0.3823(9) 0.4297(7) 0.5232(7) 0.0582 0.3573 Uiso R . .
H2021 H 0.4476(9) 0.3623(9) 0.4070(9) 0.0634 0.3573 Uiso R . .
H2022 H 0.3896(9) 0.3019(9) 0.4609(9) 0.0634 0.3573 Uiso R . .
H2031 H 0.3054(6) 0.3564(8) 0.6398(9) 0.0621 0.3573 Uiso R . .
H2032 H 0.3423(6) 0.2777(8) 0.6897(9) 0.0621 0.3573 Uiso R . .
H2033 H 0.3276(6) 0.2703(8) 0.5929(9) 0.0621 0.3573 Uiso R . .
H2041 H 0.4048(8) 0.4670(8) 0.6862(7) 0.0705 0.3573 Uiso R . .
H2042 H 0.5035(8) 0.4604(8) 0.6883(7) 0.0705 0.3573 Uiso R . .
H2043 H 0.4489(8) 0.4033(8) 0.7488(7) 0.0705 0.3573 Uiso R . .
H2051 H 0.4865(16) 0.1863(17) 0.370(2) 0.0566 0.3573 Uiso R . .
H2052 H 0.5291(16) 0.1267(17) 0.437(2) 0.0566 0.3573 Uiso R . .
H2053 H 0.4364(16) 0.1589(17) 0.450(2) 0.0566 0.3573 Uiso R . .
H2061 H 0.5811(9) 0.3063(10) 0.3565(11) 0.0356 0.3573 Uiso R . .
H2062 H 0.6204(9) 0.3618(10) 0.4288(11) 0.0356 0.3573 Uiso R . .
H2063 H 0.6525(9) 0.2673(10) 0.4130(11) 0.0356 0.3573 Uiso R . .
H3011 H 0.4824(11) 0.4733(9) 0.6797(15) 0.0928 0.2946 Uiso R . .
H3012 H 0.4701(11) 0.4856(9) 0.5830(15) 0.0928 0.2946 Uiso R . .
H3021 H 0.6120(9) 0.4857(7) 0.6477(9) 0.0738 0.2946 Uiso R . .
H3022 H 0.5974(9) 0.4544(7) 0.5554(9) 0.0738 0.2946 Uiso R . .
H3031 H 0.3400(12) 0.3946(17) 0.6956(11) 0.0561 0.2946 Uiso R . .
H3032 H 0.4075(12) 0.3496(17) 0.7527(11) 0.0561 0.2946 Uiso R . .
H3033 H 0.3456(12) 0.2934(17) 0.6988(11) 0.0561 0.2946 Uiso R . .
H3041 H 0.3473(15) 0.3975(18) 0.5330(12) 0.0684 0.2946 Uiso R . .
H3042 H 0.4242(15) 0.3631(18) 0.4811(12) 0.0684 0.2946 Uiso R . .
H3043 H 0.3596(15) 0.2978(18) 0.5202(12) 0.0684 0.2946 Uiso R . .
H3051 H 0.681(2) 0.382(2) 0.7633(14) 0.0656 0.2946 Uiso R . .
H3052 H 0.662(2) 0.282(2) 0.7614(14) 0.0656 0.2946 Uiso R . .
H3053 H 0.588(2) 0.348(2) 0.7736(14) 0.0656 0.2946 Uiso R . .
H3061 H 0.7556(7) 0.4049(12) 0.6205(9) 0.0787 0.2946 Uiso R . .
H3062 H 0.7624(7) 0.3040(12) 0.6129(9) 0.0787 0.2946 Uiso R . .
H3063 H 0.7270(7) 0.3585(12) 0.5379(9) 0.0787 0.2946 Uiso R . .
H3071 H 0.6739(9) 0.1846(11) 0.4172(7) 0.0903 0.2946 Uiso R . .
H3072 H 0.6112(9) 0.1081(11) 0.4331(7) 0.0903 0.2946 Uiso R . .
H3081 H 0.7394(11) 0.1623(15) 0.5285(10) 0.1083 0.2946 Uiso R . .
H3082 H 0.7023(11) 0.0689(15) 0.5187(10) 0.1083 0.2946 Uiso R . .
H3091 H 0.5862(14) 0.2997(13) 0.3638(15) 0.0646 0.2946 Uiso R . .
H3092 H 0.6308(14) 0.3471(13) 0.4385(15) 0.0646 0.2946 Uiso R . .
H3093 H 0.5338(14) 0.3594(13) 0.4237(15) 0.0646 0.2946 Uiso R . .
H3101 H 0.4783(17) 0.181(2) 0.379(2) 0.0586 0.2946 Uiso R . .
H3102 H 0.4574(17) 0.132(2) 0.463(2) 0.0586 0.2946 Uiso R . .
H3103 H 0.4219(17) 0.225(2) 0.448(2) 0.0586 0.2946 Uiso R . .
H3111 H 0.7441(10) 0.0882(14) 0.6836(11) 0.1086 0.2946 Uiso R . .
H3112 H 0.7416(10) 0.1892(14) 0.6923(11) 0.1086 0.2946 Uiso R . .
H3113 H 0.6801(10) 0.1318(14) 0.7454(11) 0.1086 0.2946 Uiso R . .
H3121 H 0.6303(11) -0.0031(8) 0.6247(12) 0.0908 0.2946 Uiso R . .
H3122 H 0.5588(11) 0.0385(8) 0.6793(12) 0.0908 0.2946 Uiso R . .
H3123 H 0.5468(11) 0.0289(8) 0.5823(12) 0.0908 0.2946 Uiso R . .

loop_
_atom_site_aniso_label
_atom_site_aniso_U_11
_atom_site_aniso_U_22
_atom_site_aniso_U_33
_atom_site_aniso_U_23
_atom_site_aniso_U_13
_atom_site_aniso_U_12
Fe1 0.02097(19) 0.0335(2) 0.02428(19) -0.00009(18) -0.00001(16) 0.00051(17)
P1 0.0323(5) 0.0396(5) 0.0370(4) 0.0022(4) 0.0008(3) 0.0096(4)
P4 0.0366(5) 0.0480(5) 0.0638(6) 0.0013(5) 0.0050(5) 0.0147(4)
P102 0.0394(9) 0.0495(10) 0.0221(6) -0.0004(6) 0.0004(6) 0.0017(8)
P103 0.0321(16) 0.0491(16) 0.0332(6) 0.0062(10) -0.0069(11) -0.0127(10)
P302 0.0321(16) 0.0491(16) 0.0332(6) 0.0062(10) -0.0069(11) -0.0127(10)
P303 0.0253(16) 0.0406(19) 0.0212(13) 0.0010(12) -0.0022(11) 0.0082(14)
O1 0.0340(12) 0.0485(13) 0.0263(11) 0.0044(10) -0.0044(9) -0.0063(10)
O2 0.0328(13) 0.0516(14) 0.0286(11) 0.0006(10) -0.0009(9) -0.0091(11)
O3 0.0483(15) 0.0704(18) 0.0379(13) 0.0171(13) -0.0008(11) -0.0193(13)
O51 0.0474(16) 0.0657(19) 0.083(2) -0.0036(17) -0.0080(15) -0.0247(15)
O52 0.069(2) 0.130(3) 0.0569(18) 0.026(2) -0.0214(17) -0.060(2)
O53 0.090(3) 0.103(3) 0.084(2) 0.045(2) -0.030(2) -0.062(2)
C50 0.0324(16) 0.0445(17) 0.0310(16) 0.0068(14) -0.0015(13) -0.0022(15)
C51 0.043(2) 0.042(2) 0.060(2) -0.0001(17) -0.0007(17) -0.0104(17)
C101 0.056(9) 0.041(11) 0.048(5) -0.001(6) -0.007(6) 0.014(7)
C102 0.063(10) 0.066(10) 0.034(5) 0.009(6) -0.002(7) 0.013(7)
C103 0.041(7) 0.063(9) 0.059(8) 0.003(8) 0.021(7) 0.010(6)
C104 0.091(8) 0.057(6) 0.041(9) -0.015(5) 0.012(6) -0.011(5)
C105 0.050(8) 0.054(11) 0.032(5) 0.007(6) 0.003(6) 0.000(7)
C106 0.039(9) 0.072(7) 0.021(8) -0.010(7) -0.003(7) -0.008(7)
C107 0.032(3) 0.099(5) 0.073(4) 0.010(4) -0.001(3) -0.008(3)
C108 0.032(3) 0.100(6) 0.089(5) 0.027(4) -0.001(3) 0.005(3)
C109 0.096(5) 0.064(4) 0.054(4) 0.007(3) -0.006(4) -0.035(4)
C110 0.050(5) 0.068(6) 0.036(3) 0.005(3) -0.015(3) -0.039(4)
C111 0.058(4) 0.049(3) 0.080(5) 0.018(3) 0.003(3) 0.021(3)
C112 0.108(8) 0.090(7) 0.071(4) -0.008(5) 0.003(5) 0.057(6)
C201 0.062(9) 0.037(8) 0.047(5) 0.004(5) 0.003(6) 0.015(6)
C202 0.054(9) 0.074(10) 0.031(5) 0.011(6) -0.006(6) 0.013(7)
C203 0.035(6) 0.057(7) 0.062(8) 0.013(6) 0.016(6) 0.017(5)
C204 0.072(7) 0.057(6) 0.047(7) -0.013(5) 0.001(5) 0.013(6)
C205 0.030(9) 0.073(9) 0.038(7) -0.003(7) -0.003(7) -0.008(7)
C206 0.034(8) 0.040(10) 0.015(5) 0.010(6) 0.001(5) -0.002(7)
C301 0.104(10) 0.063(7) 0.066(13) -0.006(8) 0.017(9) -0.019(8)
C302 0.091(8) 0.035(5) 0.058(7) -0.003(6) -0.012(7) -0.018(6)
C303 0.034(7) 0.054(10) 0.052(9) -0.004(7) 0.009(7) 0.013(7)
C304 0.060(9) 0.056(12) 0.055(7) 0.001(7) -0.016(7) 0.020(8)
C305 0.054(10) 0.064(10) 0.047(7) 0.005(6) -0.012(6) -0.041(9)
C306 0.034(6) 0.095(8) 0.067(7) 0.003(7) 0.010(5) -0.032(6)
C307 0.070(10) 0.116(14) 0.040(7) 0.006(8) 0.023(7) 0.067(10)
C308 0.102(12) 0.101(12) 0.068(8) -0.004(9) 0.016(9) 0.050(9)
C309 0.058(11) 0.066(11) 0.038(7) -0.001(7) 0.005(8) -0.006(8)
C310 0.048(9) 0.076(9) 0.022(10) -0.015(7) 0.004(9) -0.007(8)
C311 0.060(8) 0.114(10) 0.098(9) 0.001(8) -0.021(7) 0.024(8)
C312 0.081(9) 0.045(7) 0.100(9) 0.009(7) 0.021(8) 0.022(7)

loop_
_atom_type_symbol
_atom_type_scat_dispersion_real
_atom_type_scat_dispersion_imag
_atom_type_scat_Cromer_Mann_a1
_atom_type_scat_Cromer_Mann_b1
_atom_type_scat_Cromer_Mann_a2
_atom_type_scat_Cromer_Mann_b2
_atom_type_scat_Cromer_Mann_a3
_atom_type_scat_Cromer_Mann_b3
_atom_type_scat_Cromer_Mann_a4
_atom_type_scat_Cromer_Mann_b4
_atom_type_scat_Cromer_Mann_c
_atom_type_scat_source
C 0.0033 0.0016 2.3100 20.8439 1.0200 10.2075 1.5886 0.5687 0.8650 51.6512 0.2156 'International Tables Vol C 4.2.6.8 and 6.1.1.4'
H 0.0000 0.0000 0.4930 10.5109 0.3229 26.1257 0.1402 3.1424 0.0408 57.7998 0.0030 'International Tables Vol C 4.2.6.8 and 6.1.1.4'
Fe 0.3463 0.8444 11.7695 4.7611 7.3573 0.3072 3.5222 15.3535 2.3045 76.8805 1.0369 'International Tables Vol C 4.2.6.8 and 6.1.1.4'
O 0.0106 0.0060 3.0485 13.2771 2.2868 5.7011 1.5463 0.3239 0.8670 32.9089 0.2508 'International Tables Vol C 4.2.6.8 and 6.1.1.4'
P 0.1023 0.0942 6.4345 1.9067 4.1791 27.1570 1.7800 0.5260 1.4908 68.1645 1.1149 'International Tables Vol C 4.2.6.8 and 6.1.1.4'

loop_
_exptl_crystal_face_index_h
_exptl_crystal_face_index_k
_exptl_crystal_face_index_l
_exptl_crystal_face_perp_dist
0 1 0 0.050
0 -1 0 0.080
-1 0 0 0.060
1 0 0 0.070
0 1 3 0.025
0 -1 -3 0.030

loop_
_geom_angle_atom_site_label_1
_geom_angle_atom_site_label_2
_geom_angle_atom_site_label_3
_geom_angle
_geom_angle_publ_flag
P1 Fe1 P4 177.33(4) yes
P1 Fe1 P102 83.33(7) yes
P4 Fe1 P102 98.91(7) yes
P1 Fe1 P103 94.66(9) yes
P4 Fe1 P103 86.43(9) yes
P102 Fe1 P103 99.34(12) yes
P1 Fe1 P302 85.2(2) yes
P4 Fe1 P302 95.8(2) yes
P1 Fe1 P303 102.99(14) yes
P4 Fe1 P303 79.25(14) yes
P302 Fe1 P303 100.9(3) yes
P1 Fe1 O1 88.76(7) yes
P4 Fe1 O1 88.68(7) yes
P102 Fe1 O1 162.04(8) yes
P103 Fe1 O1 97.35(14) yes
P302 Fe1 O1 96.1(3) yes
P1 Fe1 O2 88.72(8) yes
P4 Fe1 O2 89.49(8) yes
P102 Fe1 O2 99.12(7) yes
P103 Fe1 O2 161.49(13) yes
P302 Fe1 O2 159.8(3) yes
P303 Fe1 O1 159.97(13) yes
P303 Fe1 O2 99.18(10) yes
O1 Fe1 O2 64.48(9) yes
Fe1 P1 C101 113.8(6) yes
Fe1 P1 C103 116.8(8) yes
C101 P1 C103 103.4(9) yes
Fe1 P1 C104 117.9(7) yes
C101 P1 C104 99.7(8) yes
C103 P1 C104 102.9(9) yes
Fe1 P1 C201 112.6(4) yes
Fe1 P1 C203 113.5(4) yes
C201 P1 C203 101.6(6) yes
Fe1 P1 C204 122.5(4) yes
C201 P1 C204 104.9(6) yes
Fe1 P1 C301 112.1(6) yes
Fe1 P1 C303 118.4(9) yes
Fe1 P1 C304 111.4(9) yes
C203 P1 C204 99.2(6) yes
C301 P1 C303 103.8(9) yes
C301 P1 C304 104.0(11) yes
C303 P1 C304 105.9(11) yes
Fe1 P4 C108 109.5(2) yes
Fe1 P4 C111 116.7(2) yes
C108 P4 C111 104.1(3) yes
Fe1 P4 C112 119.3(3) yes
C108 P4 C112 102.8(4) yes
C111 P4 C112 102.7(4) yes
Fe1 P4 C308 118.0(6) yes
Fe1 P4 C311 118.8(6) yes
C308 P4 C311 103.4(8) yes
Fe1 P4 C312 113.5(5) yes
C308 P4 C312 102.5(10) yes
C311 P4 C312 97.7(9) yes
Fe1 P102 C102 110.3(5) yes
Fe1 P102 C105 120.8(10) yes
C102 P102 C105 100.4(8) yes
Fe1 P102 C106 118.3(13) yes
C102 P102 C106 102.2(12) yes
C105 P102 C106 102.0(13) yes
Fe1 P102 C202 109.4(5) yes
Fe1 P102 C205 113.1(14) yes
C202 P102 C205 97.8(10) yes
Fe1 P102 C206 127.4(6) yes
C202 P102 C206 102.4(7) yes
Fe1 P102 C309 130.8(11) yes
C205 P102 C206 102.6(13) yes
Fe1 P103 C107 109.0(3) yes
Fe1 P103 C109 129.2(3) yes
C107 P103 C109 100.4(4) yes
Fe1 P103 C110 112.0(4) yes
C107 P103 C110 102.8(6) yes
C109 P103 C110 100.1(5) yes
Fe1 P302 C302 110.3(6) yes
Fe1 P302 C305 104.6(12) yes
C302 P302 C305 108.5(14) yes
Fe1 P302 C306 127.1(8) yes
C302 P302 C306 100.8(9) yes
C305 P302 C306 104.6(12) yes
Fe1 P303 C307 114.7(4) yes
Fe1 P303 C309 121.4(9) yes
Fe1 P303 C310 110.5(14) yes
C307 P303 C309 103.3(8) yes
C307 P303 C310 102.8(12) yes
C309 P303 C310 102.0(14) yes
Fe1 O1 C50 91.12(18) yes
Fe1 O2 C50 90.29(19) yes
C51 O52 H2 111(4) no
C51 O53 H3 122(4) no
O2 C50 O1 114.1(3) yes
O2 C50 O3 121.7(3) yes
O1 C50 O3 124.2(3) yes
O52 C51 O53 116.6(3) yes
O52 C51 O51 120.2(4) yes
O53 C51 O51 123.1(4) yes
P1 C101 C102 106.1(10) yes
P1 C101 H1011 110.3 no
C102 C101 H1011 110.3 no
P1 C101 H1012 110.3 no
C102 C101 H1012 110.3 no
H1011 C101 H1012 109.5 no
C101 C102 P102 110.6(10) yes
C101 C102 H1021 109.2 no
P102 C102 H1021 109.2 no
C101 C102 H1022 109.2 no
P102 C102 H1022 109.2 no
H1021 C102 H1022 109.5 no
P1 C103 H1031 109.5 no
P1 C103 H1032 109.5 no
H1031 C103 H1032 109.5 no
P1 C103 H1033 109.5 no
H1031 C103 H1033 109.5 no
H1032 C103 H1033 109.5 no
P1 C104 H1041 109.5 no
P1 C104 H1042 109.5 no
H1041 C104 H1042 109.5 no
P1 C104 H1043 109.5 no
H1041 C104 H1043 109.5 no
H1042 C104 H1043 109.5 no
P102 C105 H1051 109.5 no
P102 C105 H1052 109.5 no
H1051 C105 H1052 109.5 no
P102 C105 H1053 109.5 no
H1051 C105 H1053 109.5 no
H1052 C105 H1053 109.5 no
P102 C106 H1061 109.5 no
P102 C106 H1062 109.4 no
H1061 C106 H1062 109.5 no
P102 C106 H1063 109.4 no
H1061 C106 H1063 109.5 no
H1062 C106 H1063 109.5 no
P103 C107 C108 109.2(4) yes
P103 C107 H1071 109.6 no
C108 C107 H1071 109.5 no
P103 C107 H1072 109.5 no
C108 C107 H1072 109.5 no
H1071 C107 H1072 109.5 no
C107 C108 P4 109.0(4) yes
C107 C108 H1081 109.6 no
P4 C108 H1081 109.6 no
C107 C108 H1082 109.6 no
P4 C108 H1082 109.6 no
H1081 C108 H1082 109.5 no
P103 C109 H1091 109.5 no
P103 C109 H1092 109.5 no
H1091 C109 H1092 109.5 no
P103 C109 H1093 109.5 no
H1091 C109 H1093 109.5 no
H1092 C109 H1093 109.5 no
P103 C110 H1101 109.5 no
P103 C110 H1102 109.5 no
H1101 C110 H1102 109.5 no
P103 C110 H1103 109.5 no
H1101 C110 H1103 109.5 no
H1102 C110 H1103 109.5 no
P4 C111 H1111 109.5 no
P4 C111 H1112 109.5 no
H1111 C111 H1112 109.5 no
P4 C111 H1113 109.5 no
H1111 C111 H1113 109.5 no
H1112 C111 H1113 109.5 no
P4 C112 H1121 109.5 no
P4 C112 H1122 109.5 no
H1121 C112 H1122 109.5 no
P4 C112 H1123 109.5 no
H1121 C112 H1123 109.5 no
H1122 C112 H1123 109.5 no
P1 C201 C202 105.9(8) no
P1 C201 H2011 110.4 no
H1011 C201 H2011 107.5 no
P1 C201 H2012 110.4 no
C202 C201 H2012 110.4 no
H2011 C201 H2012 109.5 no
C201 C202 H2021 109.4 no
C201 C202 H2022 109.4 no
P1 C203 H2031 109.5 no
P1 C203 H2032 109.5 no
H2031 C203 H2032 109.5 no
P1 C203 H2033 109.5 no
H2031 C203 H2033 109.5 no
P1 C204 H2041 109.5 no
P1 C204 H2042 109.5 no
P1 C204 H2043 109.5 no
H2041 C204 H2042 109.5 no
H2041 C204 H2043 109.5 no
H2042 C204 H2043 109.5 no
P102 C205 H2051 109.4 no
P102 C205 H2052 109.5 no
P102 C205 H2053 109.5 no
H2051 C205 H2052 109.5 no
H2051 C205 H2053 109.5 no
H2052 C205 H2053 109.5 no
P102 C206 H2061 109.5 no
P102 C206 H2062 109.5 no
H2061 C206 H2062 109.5 no
H2061 C206 H2063 109.5 no
P1 C301 C302 110.1(10) yes
P1 C301 H3011 109.3 no
C302 C301 H3011 109.3 no
P1 C301 H3012 109.3 no
C302 C301 H3012 109.3 no
H3011 C301 H3012 109.5 no
C301 C302 P302 114.1(10) yes
C301 C302 H3021 108.3 no
P302 C302 H3021 108.3 no
C301 C302 H3022 108.3 no
P302 C302 H3022 108.3 no
H3021 C302 H3022 109.5 no
P1 C303 H3031 109.5 no
P1 C303 H3032 109.5 no
P1 C303 H3033 109.5 no
H3031 C303 H3032 109.5 no
H3031 C303 H3033 109.5 no
H3032 C303 H3033 109.5 no
P1 C304 H3041 109.4 no
P1 C304 H3042 109.5 no
P1 C304 H3043 109.5 no
H3041 C304 H3042 109.5 no
H3041 C304 H3043 109.5 no
H3042 C304 H3043 109.5 no
P302 C305 H3051 109.5 no
P302 C305 H3052 109.4 no
H3051 C305 H3052 109.5 no
P302 C305 H3053 109.5 no
H3051 C305 H3053 109.5 no
H3052 C305 H3053 109.5 no
P302 C306 H3061 109.5 no
P302 C306 H3062 109.5 no
H3061 C306 H3062 109.5 no
P302 C306 H3063 109.5 no
H3061 C306 H3063 109.5 no
H3062 C306 H3063 109.5 no
P303 C307 C308 114.8(9) yes
P303 C307 H3071 108.1 no
C308 C307 H3071 108.1 no
P303 C307 H3072 108.1 no
C308 C307 H3072 108.1 no
H3071 C307 H3072 109.5 no
C307 C308 P4 106.4(10) yes
C307 C308 H3081 110.2 no
P4 C308 H3081 110.2 no
C307 C308 H3082 110.2 no
P4 C308 H3082 110.2 no
H3081 C308 H3082 109.5 no
P303 C309 H3091 109.5 no
P303 C309 H3092 109.5 no
P303 C309 H3093 109.5 no
H3091 C309 H3092 109.5 no
H3091 C309 H3093 109.5 no
H3092 C309 H3093 109.5 no
P303 C310 H3101 109.5 no
P303 C310 H3102 109.4 no
P303 C310 H3103 109.5 no
H3101 C310 H3102 109.5 no
H3101 C310 H3103 109.5 no
H3102 C310 H3103 109.5 no
P4 C311 H3111 109.5 no
P4 C311 H3112 109.5 no
H3111 C311 H3112 109.5 no
P4 C311 H3113 109.5 no
H3111 C311 H3113 109.5 no
H3112 C311 H3113 109.5 no
P4 C312 H3121 109.5 no
P4 C312 H3122 109.5 no
H3121 C312 H3122 109.5 no
P4 C312 H3123 109.5 no
H3121 C312 H3123 109.5 no
H3122 C312 H3123 109.5 no

loop_
_geom_bond_atom_site_label_1
_geom_bond_atom_site_label_2
_geom_bond_distance
_geom_bond_publ_flag
Fe1 P1 2.2400(10) yes
Fe1 P4 2.2442(10) yes
Fe1 P102 2.2195(15) yes
Fe1 P103 2.193(4) yes
Fe1 P302 2.149(12) yes
Fe1 P303 2.152(3) yes
Fe1 O1 2.041(2) yes
Fe1 O2 2.039(2) yes
Fe1 C50 2.431(3) yes
P1 C101 1.814(13) yes
P1 C103 1.781(13) yes
P1 C104 1.849(13) yes
P1 C201 1.797(11) yes
P1 C203 1.862(10) yes
P1 C204 1.806(10) yes
P1 C301 1.802(12) yes
P1 C303 1.790(13) yes
P1 C304 1.809(13) yes
P4 C108 1.839(6) yes
P4 C111 1.793(6) yes
P4 C112 1.837(8) yes
P4 C308 1.713(15) yes
P4 C311 1.851(13) yes
P4 C312 1.834(13) yes
P102 C102 1.860(14) yes
P102 C105 1.796(17) yes
P102 C106 1.817(17) yes
P102 C202 1.867(13) yes
P102 C205 1.820(17) yes
P102 C206 1.804(13) yes
P103 C107 1.845(7) yes
P103 C109 1.815(7) yes
P103 C110 1.826(9) yes
P302 C302 1.794(13) yes
P302 C305 1.810(19) yes
P302 C306 1.831(13) yes
P303 C307 1.817(11) yes
P303 C309 1.807(18) yes
P303 C310 1.824(19) yes
O1 C50 1.281(4) yes
O2 C50 1.313(4) yes
O3 C50 1.262(4) yes
O51 C51 1.213(4) yes
O52 C51 1.311(5) yes
O52 H2 0.83(5) no
O53 C51 1.275(5) yes
O53 H3 0.84(6) no
C101 C102 1.527(17) yes
C101 C202 1.35(3) yes
C101 H1011 1.000 no
C101 H1012 1.000 no
C102 H1021 1.000 no
C102 H1022 1.000 no
C103 H1031 1.000 no
C103 H1032 1.000 no
C103 H1033 1.000 no
C104 H1041 1.000 no
C104 H1042 1.000 no
C104 H1043 1.000 no
C105 H1051 1.000 no
C105 H1052 1.000 no
C105 H1053 1.000 no
C106 H1061 1.000 no
C106 H1062 1.000 no
C106 H1063 1.000 no
C107 C108 1.541(9) yes
C107 H1071 1.000 no
C107 H1072 1.000 no
C108 H1081 1.000 no
C108 H1082 1.000 no
C109 H1091 1.000 no
C109 H1092 1.000 no
C109 H1093 1.000 no
C110 H1101 1.000 no
C110 H1102 1.000 no
C110 H1103 1.000 no
C111 H1111 1.000 no
C111 H1112 1.000 no
C111 H1113 1.000 no
C112 H1121 1.000 no
C112 H1122 1.000 no
C112 H1123 1.000 no
C201 C202 1.508(15) yes
C201 H2011 1.000 no
C201 H2012 1.000 no
C202 H2021 1.000 no
C202 H2022 1.000 no
C203 H2031 1.000 no
C203 H2032 1.000 no
C203 H2033 1.000 no
C204 H2041 1.000 no
C204 H2042 1.000 no
C204 H2043 1.000 no
C205 H2051 1.000 no
C205 H2052 1.000 no
C205 H2053 1.000 no
C206 H2061 1.000 no
C206 H2062 1.000 no
C206 H2063 1.000 no
C301 C302 1.530(17) yes
C301 H3011 1.000 no
C301 H3012 1.000 no
C302 H3021 1.000 no
C302 H3022 1.000 no
C303 H3031 1.000 no
C303 H3032 1.000 no
C303 H3033 1.000 no
C304 H3041 1.000 no
C304 H3042 1.000 no
C304 H3043 1.000 no
C305 H3051 1.000 no
C305 H3052 1.000 no
C305 H3053 1.000 no
C306 H3061 1.000 no
C306 H3062 1.000 no
C306 H3063 1.000 no
C307 C308 1.478(16) yes
C307 H3071 1.000 no
C307 H3072 1.000 no
C308 H3081 1.000 no
C308 H3082 1.000 no
C309 H3091 1.000 no
C309 H3092 1.000 no
C309 H3093 1.000 no
C310 H3101 1.000 no
C310 H3102 1.000 no
C310 H3103 1.000 no
C311 H3111 1.000 no
C311 H3112 1.000 no
C311 H3113 1.000 no
C312 H3121 1.000 no
C312 H3122 1.000 no
C312 H3123 1.000 no

loop_
_geom_contact_atom_site_label_1
_geom_contact_atom_site_label_2
_geom_contact_distance
_geom_contact_site_symmetry_2
_geom_contact_publ_flag
O1 C206 3.39(2) 5 no
O1 C309 3.40(2) 5 no
O1 C105 3.55(3) 5 no
O2 O52 2.568(4) . no
O2 O53 3.289(5) . no
O2 C51 3.384(4) . no
O3 O53 2.470(5) . no
O3 C51 3.364(4) . no
O3 O52 3.382(4) . no
O3 C202 3.49(2) 5 no
O3 C102 3.52(2) 5 no
O3 C311 3.55(2) 8_456 no
O51 C101 3.34(2) 3_545 no
O51 C206 3.40(2) 4_456 no
O51 C201 3.40(1) 3_545 no
O51 C304 3.42(3) 3_545 no
O51 C112 3.43(1) 2_656 no
O51 C204 3.45(1) 3_545 no
O51 C309 3.46(2) 4_456 no
O51 C109 3.485(7) 4_456 no
O51 C104 3.51(2) 3_545 no
O51 C303 3.55(2) 3_545 no
O51 C103 3.55(2) 3_545 no
O51 C203 3.56(1) 3_545 no
O51 C308 3.59(2) 2_656 no
O52 C306 3.35(1) 4_456 no
O52 C50 3.359(5) . no
O52 C203 3.46(1) . no
O52 C112 3.53(1) 2_656 no
O53 C311 2.83(2) 8_456 no
O53 C50 3.258(5) . no
O53 C110 3.32(2) 6_646 no
O53 C305 3.57(3) 6_646 no
C51 C311 3.47(2) 8_456 no
C51 C112 3.50(1) 2_656 no
C102 C301 3.42(2) 2_666 no
C102 C302 3.50(2) 2_666 no
C105 C305 3.50(4) 5_554 no
C110 C307 3.60(2) 5 no
C111 C204 3.17(1) 6_646 no
C201 C302 3.42(2) 2_666 no
C204 C312 3.55(2) 6_656 no
C304 C308 3.43(3) 4_456 no
C305 C307 3.52(3) 5 no

loop_
_geom_hbond_atom_site_label_D
_geom_hbond_atom_site_label_H
_geom_hbond_atom_site_label_A
_geom_hbond_distance_DH
_geom_hbond_distance_HA
_geom_hbond_distance_DA
_geom_hbond_angle_DHA
_geom_hbond_publ_flag
O52 H2 O2 0.82(5) 1.77(5) 2.568(4) 163(6) yes
O53 H3 O3 0.84(5) 1.63(5) 2.470(5) 175(5) yes

loop_
_geom_torsion_atom_site_label_1
_geom_torsion_atom_site_label_2
_geom_torsion_atom_site_label_3
_geom_torsion_atom_site_label_4
_geom_torsion
_geom_torsion_publ_flag
Fe1 P1 C101 C102 -34(1) no
Fe1 P1 C201 C202 40(1) no
Fe1 P1 C301 C302 8(2) no
Fe1 P4 C108 C107 -31.0(5) no
Fe1 P4 C308 C307 -30(2) no
Fe1 P102 C102 C101 -36(1) no
Fe1 P102 C202 C201 37(1) no
Fe1 P103 C107 C108 -39.7(5) no
Fe1 P303 C307 C308 -10(2) no
Fe1 O1 C50 O2 1.1(3) no
Fe1 O1 C50 O3 -178.8(3) no
Fe1 O2 C50 O1 -1.1(3) no
Fe1 O2 C50 O3 178.8(3) no
P1 Fe1 P102 C102 11.2(5) no
P1 Fe1 P102 C105 128(1) no
P1 Fe1 P102 C106 -106(1) no
P1 Fe1 P102 C202 -9.6(5) no
P1 Fe1 P102 C205 -117.4(9) no
P1 Fe1 P102 C206 114.1(7) no
P1 Fe1 P103 C107 -166.3(3) no
P1 Fe1 P103 C109 -44.6(4) no
P1 Fe1 P103 C110 80.6(5) no
P1 Fe1 P302 C302 -21.1(7) no
P1 Fe1 P302 C305 96(1) no
P1 Fe1 P302 C306 -143(1) no
P1 Fe1 P303 C307 175.8(6) no
P1 Fe1 P303 C309 50.7(9) no
P1 Fe1 P303 C310 -69(1) no
P1 Fe1 O1 C50 88.4(2) no
P1 Fe1 O2 C50 -88.5(2) no
P1 C101 C102 P102 42(1) no
P1 C201 C202 P102 -46(1) no
P1 C301 C302 P302 -25(2) no
P4 Fe1 P102 C102 -170.2(5) no
P4 Fe1 P102 C105 -54(1) no
P4 Fe1 P102 C106 73(1) no
P4 Fe1 P102 C202 168.9(5) no
P4 Fe1 P102 C205 61.1(9) no
P4 Fe1 P102 C206 -67.4(7) no
P4 Fe1 P103 C107 16.1(3) no
P4 Fe1 P103 C109 137.9(4) no
P4 Fe1 P103 C110 -97.0(5) no
P4 Fe1 P302 C302 161.4(7) no
P4 Fe1 P302 C305 -82(1) no
P4 Fe1 P302 C306 39(1) no
P4 Fe1 P303 C307 -5.6(6) no
P4 Fe1 P303 C309 -130.8(9) no
P4 Fe1 P303 C310 110(1) no
P4 Fe1 O1 C50 -90.8(2) no
P4 Fe1 O2 C50 89.5(2) no
P4 C108 C107 P103 44.0(6) no
P4 C308 C307 P303 23(2) no
P102 Fe1 P1 C101 10.7(6) no
P102 Fe1 P1 C103 131.1(8) no
P102 Fe1 P1 C104 -105.5(6) no
P102 Fe1 P1 C201 -14.1(5) no
P102 Fe1 P1 C203 100.6(5) no
P102 Fe1 P1 C204 -140.5(5) no
P102 Fe1 P1 C301 -91.1(9) no
P102 Fe1 P4 C108 104.7(3) no
P102 Fe1 P4 C111 -137.4(2) no
P102 Fe1 P4 C112 -13.1(4) no
P102 Fe1 P103 C107 -82.3(3) no
P102 Fe1 P103 C109 39.4(4) no
P102 Fe1 P103 C110 164.6(5) no
P102 Fe1 P103 C302 68.4(4) no
P102 Fe1 P103 C305 166(1) no
P102 Fe1 P103 C306 -43(1) no
P102 Fe1 O1 C50 24.7(4) no
P102 Fe1 O2 C50 -171.6(2) no
P103 Fe1 P1 C101 109.6(7) no
P103 Fe1 P1 C103 -130.0(8) no
P103 Fe1 P1 C104 -6.6(6) no
P103 Fe1 P1 C201 84.8(5) no
P103 Fe1 P1 C203 -160.5(5) no
P103 Fe1 P1 C204 -41.6(5) no
P103 Fe1 P4 C108 5.8(3) no
P103 Fe1 P4 C111 123.7(3) no
P103 Fe1 P4 C112 -112.0(4) no
P103 Fe1 P102 C102 -82.4(5) no
P103 Fe1 P102 C105 34(1) no
P103 Fe1 P102 C106 161(1) no
P103 Fe1 P102 C202 -103.3(5) no
P103 Fe1 P102 C205 148.9(9) no
P103 Fe1 P102 C206 20.4(7) no
P103 Fe1 O1 C50 -177.0(2) no
P103 Fe1 O2 C50 12.3(5) no
P302 Fe1 P1 C301 8.8(9) no
P302 Fe1 P1 C303 -111.9(9) no
P302 Fe1 P1 C304 125(1) no
P302 Fe1 P4 C308 -80.6(9) no
P302 Fe1 P4 C311 45.7(8) no
P302 Fe1 P4 C312 159.6(8) no
P302 Fe1 P303 C307 88.3(7) no
P302 Fe1 P303 C309 -36.8(9) no
P302 Fe1 P303 C310 -156(1) no
P302 Fe1 O1 C50 173.5(3) no
P302 Fe1 O2 C50 -16.2(9) no
P303 Fe1 P1 C301 -91.3(9) no
P303 Fe1 P1 C303 147.9(8) no
P303 Fe1 P1 C304 24.8(9) no
P303 Fe1 P4 C308 19.5(8) no
P303 Fe1 P4 C311 145.7(7) no
P303 Fe1 P4 C312 -100.3(7) no
P303 Fe1 P302 C302 81.2(8) no
P303 Fe1 P302 C305 -162(1) no
P303 Fe1 P302 C306 -41(1) no
P303 Fe1 O1 C50 -38.2(4) no
P303 Fe1 O2 C50 168.5(2) no
O1 Fe1 P1 C101 -153.2(6) no
O1 Fe1 P1 C103 -32.8(8) no
O1 Fe1 P1 C104 90.7(6) no
O1 Fe1 P1 C201 -177.9(5) no
O1 Fe1 P1 C203 -63.2(5) no
O1 Fe1 P1 C204 55.7(5) no
O1 Fe1 P1 C301 105.1(9) no
O1 Fe1 P1 C303 -15.7(8) no
O1 Fe1 P1 C304 -138.8(9) no
O1 Fe1 P4 C108 -91.7(3) no
O1 Fe1 P4 C111 26.2(3) no
O1 Fe1 P4 C112 150.5(4) no
O1 Fe1 P4 C308 -176.6(8) no
O1 Fe1 P4 C311 -50.4(7) no
O1 Fe1 P4 C312 63.6(7) no
O1 Fe1 P102 C102 75.7(6) no
O1 Fe1 P102 C105 -168(1) no
O1 Fe1 P102 C106 -41(1) no
O1 Fe1 P102 C202 54.9(6) no
O1 Fe1 P102 C205 -53(1) no
O1 Fe1 P102 C206 178.5(7) no
O1 Fe1 P103 C107 104.3(3) no
O1 Fe1 P103 C109 -133.9(4) no
O1 Fe1 P103 C110 -8.8(6) no
O1 Fe1 P302 C302 -109.3(8) no
O1 Fe1 P302 C305 7(1) no
O1 Fe1 P302 C306 129(1) no
O1 Fe1 P303 C307 -59.5(7) no
O1 Fe1 P303 C309 175.3(9) no
O1 Fe1 P303 C310 56(1) no
O1 Fe1 O2 C50 0.7(2) no
O2 Fe1 P1 C101 -88.7(6) no
O2 Fe1 P1 C103 31.7(8) no
O2 Fe1 P1 C104 155.2(6) no
O2 Fe1 P1 C201 -113.4(5) no
O2 Fe1 P1 C203 1.3(5) no
O2 Fe1 P1 C204 120.2(5) no
O2 Fe1 P1 C301 169.6(9) no
O2 Fe1 P1 C303 48.8(8) no
O2 Fe1 P1 C304 -74.3(9) no
O2 Fe1 P4 C108 -156.1(3) no
O2 Fe1 P4 C111 -38.3(2) no
O2 Fe1 P4 C112 86.1(4) no
O2 Fe1 P4 C308 118.9(8) no
O2 Fe1 P4 C311 -114.8(7) no
O2 Fe1 P4 C312 -0.9(7) no
O2 Fe1 P102 C102 98.9(5) no
O2 Fe1 P102 C105 -145(1) no
O2 Fe1 P102 C106 -18(1) no
O2 Fe1 P102 C202 78.0(5) no
O2 Fe1 P102 C205 -29.8(9) no
O2 Fe1 P102 C206 -158.3(7) no
O2 Fe1 P103 C107 93.8(5) no
O2 Fe1 P103 C109 -144.5(4) no
O2 Fe1 P103 C110 -19.3(8) no
O2 Fe1 P302 C302 -94(1) no
O2 Fe1 P302 C305 23(2) no
O2 Fe1 P302 C306 144.0(8) no
O2 Fe1 P303 C307 -93.4(6) no
O2 Fe1 P303 C309 141.5(9) no
O2 Fe1 P303 C310 22(1) no
O2 Fe1 O1 C50 -0.7(2) no
C101 C102 P102 C105 -165(1) no
C101 C102 P102 C106 91(2) no
C102 C101 P1 C103 -162(1) no
C102 C101 P1 C104 92(1) no
C107 C108 P4 C111 -156.6(5) no
C107 C108 P4 C112 96.6(6) no
C108 C107 P103 C109 -177.7(5) no
C108 C107 P103 C110 79.3(7) no
C201 C202 P102 C205 155(1) no
C201 C202 P102 C206 -100(1) no
C202 C201 P1 C203 -82(1) no
C202 C201 P1 C204 174.9(9) no
C301 C302 P302 C305 -81(2) no
C301 C302 P302 C306 169(1) no
C302 C301 P1 C303 137(2) no
C302 C301 P1 C304 -113(2) no
C307 C308 P4 C311 -163(1) no
C307 C308 P4 C312 96(2) no
C308 C307 P303 C309 124(2) no
C308 C307 P303 C310 -130(2) no
